data_7054954
loop_
_publ_author_name
'Salah, Abderrahmen'
'Corpet, Martin'
'ul-Hassan Khan, Najm'
'Zargarian, Davit'
'Spasyuk, Denis M.'

_publ_section_title
;
 Synthesis of unsymmetrical 5,6-POCOP&#x2032;-type pincer complexes of
 nickel(ii): impact of nickelacycle size on structures and spectroscopic
 properties
;
_journal_issue 8
_journal_name_full 'New J. Chem.'
_journal_page_first 6649
_journal_paper_doi 10.1039/C5NJ00807G
_journal_volume 39
_journal_year 2015
_chemical_formula_moiety 'C26 H40 Ni1 O5 P2 S1'
_chemical_formula_sum 'C26 H40 Ni O5 P2 S'
_chemical_formula_weight 585.29
_chemical_name_systematic
; 
 ? 
;
_space_group_IT_number 14
_symmetry_cell_setting monoclinic
_symmetry_space_group_name_Hall '-P 2ybc'
_symmetry_space_group_name_H-M 'P 1 21/c 1'
_atom_sites_solution_hydrogens geom
_atom_sites_solution_primary direct
_atom_sites_solution_secondary difmap
_audit_creation_method SHELXL-97
_audit_update_record
;
2015-03-05 deposited with the CCDC.
2015-06-23 downloaded from the CCDC.
;
_cell_angle_alpha 90.00
_cell_angle_beta 105.376(2)
_cell_angle_gamma 90.00
_cell_formula_units_Z 4
_cell_length_a 8.4032(3)
_cell_length_b 16.9796(7)
_cell_length_c 21.3710(8)
_cell_measurement_reflns_used 9581
_cell_measurement_temperature 150(2)
_cell_measurement_theta_max 67.59
_cell_measurement_theta_min 5.02
_cell_volume 2940.1(2)
_computing_cell_refinement 'Bruker SAINT'
_computing_data_collection 'Bruker APEX2'
_computing_data_reduction 'Bruker SAINT'
_computing_molecular_graphics 'Platon Ortep'
_computing_publication_material 'LinXTL v.  3.8.1'
_computing_structure_refinement 'SHELXL97 (Sheldrick, 2008)'
_computing_structure_solution 'SHELXS97 (Sheldrick, 2008)'
_diffrn_ambient_temperature 150
_diffrn_detector_area_resol_mean 8.3
_diffrn_measured_fraction_theta_full 0.995
_diffrn_measured_fraction_theta_max 0.995
_diffrn_measurement_device_type 'Bruker Microstar'
_diffrn_measurement_method '\f and \w scans'
_diffrn_radiation_monochromator 'Helios optics'
_diffrn_radiation_source 'Rotating Anode'
_diffrn_radiation_type CuK\a
_diffrn_radiation_wavelength 1.54178
_diffrn_reflns_av_R_equivalents 0.0544
_diffrn_reflns_av_sigmaI/netI 0.0217
_diffrn_reflns_limit_h_max 10
_diffrn_reflns_limit_h_min -10
_diffrn_reflns_limit_k_max 19
_diffrn_reflns_limit_k_min -20
_diffrn_reflns_limit_l_max 23
_diffrn_reflns_limit_l_min -25
_diffrn_reflns_number 46781
_diffrn_reflns_theta_full 67.95
_diffrn_reflns_theta_max 67.95
_diffrn_reflns_theta_min 3.37
_exptl_absorpt_coefficient_mu 2.908
_exptl_absorpt_correction_T_max 0.840
_exptl_absorpt_correction_T_min 0.811
_exptl_absorpt_correction_type multi-scan
_exptl_absorpt_process_details 'Sadabs (Sheldrick, 1996)'
_exptl_crystal_colour Yellow
_exptl_crystal_density_diffrn 1.322
_exptl_crystal_density_meas ?
_exptl_crystal_density_method 'not measured'
_exptl_crystal_description needle
_exptl_crystal_F_000 1240
_exptl_crystal_size_max 0.15
_exptl_crystal_size_mid 0.06
_exptl_crystal_size_min 0.06
_refine_diff_density_max 0.449
_refine_diff_density_min -0.403
_refine_diff_density_rms 0.053
_refine_ls_extinction_method none
_refine_ls_goodness_of_fit_ref 1.048
_refine_ls_hydrogen_treatment constr
_refine_ls_matrix_type full
_refine_ls_number_parameters 325
_refine_ls_number_reflns 5319
_refine_ls_number_restraints 0
_refine_ls_restrained_S_all 1.048
_refine_ls_R_factor_all 0.0318
_refine_ls_R_factor_gt 0.0300
_refine_ls_shift/su_max 0.002
_refine_ls_shift/su_mean 0.000
_refine_ls_structure_factor_coef Fsqd
_refine_ls_weighting_details 'calc w=1/[\s^2^(Fo^2^)+(0.0554P)^2^+0.8606P] where P=(Fo^2^+2Fc^2^)/3'
_refine_ls_weighting_scheme calc
_refine_ls_wR_factor_gt 0.0835
_refine_ls_wR_factor_ref 0.0846
_reflns_number_gt 4934
_reflns_number_total 5319
_reflns_threshold_expression >2sigma(I)
_cod_data_source_file c5nj00807g2.cif
_cod_data_source_block den51
_cod_depositor_comments
;
The following automatic conversions were performed:

'_symmetry_cell_setting' value 'Monoclinic' changed to 'monoclinic'
according to
/usr/data/users/saulius/crontab/automatic-downloads/rss-feeds/RSC/lib/dictionaries/cif_core.dic
dictionary named 'cif_core.dic' version 2.4.2 from 2011-04-26.

'_exptl_crystal_density_meas' value 'not measured' was changed to '?'
- the value is perceived as not measured.

Automatic conversion script
Id: cif_fix_values 3271 2015-04-21 07:52:19Z andrius 

 Adding full bibliography for 7054953--7054957.cif.
;
_cod_original_cell_volume 2940.13(19)
_cod_original_sg_symbol_H-M P2(1)/c
_cod_database_code 7054954

loop_
_symmetry_equiv_pos_as_xyz
'x, y, z'
'-x, y+1/2, -z+1/2'
'-x, -y, -z'
'x, -y-1/2, z-1/2'

loop_
_atom_site_label
_atom_site_type_symbol
_atom_site_fract_x
_atom_site_fract_y
_atom_site_fract_z
_atom_site_U_iso_or_equiv
_atom_site_adp_type
_atom_site_occupancy
_atom_site_symmetry_multiplicity
_atom_site_calc_flag
_atom_site_refinement_flags
Ni1 Ni 0.25770(3) 0.736768(14) 0.685309(11) 0.01922(9) Uani 1 1 d .
S1 S 0.22317(4) 0.59654(2) 0.773272(18) 0.02239(10) Uani 1 1 d .
P1 P 0.26488(5) 0.65599(2) 0.607514(18) 0.02221(10) Uani 1 1 d .
P2 P 0.19623(5) 0.83103(2) 0.745023(19) 0.02411(11) Uani 1 1 d .
O1 O 0.33551(15) 0.70766(7) 0.55619(5) 0.0292(3) Uani 1 1 d .
O2 O 0.28883(14) 0.91437(6) 0.74557(5) 0.0279(2) Uani 1 1 d .
O3 O 0.14897(14) 0.66293(6) 0.72944(5) 0.0269(2) Uani 1 1 d .
O4 O 0.39118(14) 0.61312(7) 0.80922(6) 0.0321(3) Uani 1 1 d .
O5 O 0.19950(15) 0.52251(7) 0.73912(6) 0.0313(3) Uani 1 1 d .
C1 C 0.36317(18) 0.80787(9) 0.63933(7) 0.0213(3) Uani 1 1 d .
C2 C 0.38403(19) 0.78347(9) 0.57923(7) 0.0234(3) Uani 1 1 d .
C3 C 0.4534(2) 0.82917(10) 0.53972(8) 0.0271(3) Uani 1 1 d .
H3 H 0.4651 0.8092 0.4997 0.032 Uiso 1 1 calc R
C4 C 0.5052(2) 0.90452(10) 0.55985(8) 0.0288(3) Uani 1 1 d .
H4 H 0.5493 0.9378 0.5328 0.035 Uiso 1 1 calc R
C5 C 0.49268(19) 0.93125(10) 0.61946(8) 0.0270(3) Uani 1 1 d .
H5 H 0.5295 0.9828 0.6333 0.032 Uiso 1 1 calc R
C6 C 0.42665(18) 0.88346(9) 0.65964(7) 0.0235(3) Uani 1 1 d .
C7 C 0.4421(2) 0.91415(10) 0.72692(8) 0.0287(3) Uani 1 1 d .
H7A H 0.5234 0.8815 0.7582 0.034 Uiso 1 1 calc R
H7B H 0.4856 0.9686 0.7299 0.034 Uiso 1 1 calc R
C8 C -0.0185(2) 0.86116(10) 0.71194(10) 0.0390(4) Uani 1 1 d .
H8 H -0.0401 0.9074 0.7375 0.047 Uiso 1 1 calc R
C9 C -0.0432(2) 0.88710(12) 0.64195(11) 0.0442(5) Uani 1 1 d .
H9A H -0.0259 0.8421 0.6158 0.066 Uiso 1 1 calc R
H9B H 0.0362 0.9287 0.6400 0.066 Uiso 1 1 calc R
H9C H -0.1557 0.9072 0.6249 0.066 Uiso 1 1 calc R
C10 C -0.1390(3) 0.79528(13) 0.71752(15) 0.0607(7) Uani 1 1 d .
H10A H -0.2525 0.8131 0.6987 0.091 Uiso 1 1 calc R
H10B H -0.1242 0.7820 0.7633 0.091 Uiso 1 1 calc R
H10C H -0.1172 0.7486 0.6941 0.091 Uiso 1 1 calc R
C11 C 0.2253(3) 0.81036(11) 0.83146(9) 0.0443(5) Uani 1 1 d .
H11 H 0.1688 0.7594 0.8351 0.053 Uiso 1 1 calc R
C12 C 0.1494(4) 0.87400(14) 0.86577(12) 0.0668(8) Uani 1 1 d .
H12A H 0.1742 0.8620 0.9122 0.100 Uiso 1 1 calc R
H12B H 0.0295 0.8751 0.8473 0.100 Uiso 1 1 calc R
H12C H 0.1959 0.9255 0.8597 0.100 Uiso 1 1 calc R
C13 C 0.4084(4) 0.79971(13) 0.86376(10) 0.0594(7) Uani 1 1 d .
H13A H 0.4663 0.8495 0.8621 0.089 Uiso 1 1 calc R
H13B H 0.4531 0.7588 0.8409 0.089 Uiso 1 1 calc R
H13C H 0.4238 0.7840 0.9091 0.089 Uiso 1 1 calc R
C14 C 0.0697(2) 0.62080(10) 0.55450(8) 0.0310(4) Uani 1 1 d .
H14 H 0.0949 0.5957 0.5159 0.037 Uiso 1 1 calc R
C15 C -0.0462(3) 0.68999(14) 0.52991(12) 0.0539(6) Uani 1 1 d .
H15A H -0.1425 0.6715 0.4963 0.081 Uiso 1 1 calc R
H15B H 0.0120 0.7302 0.5116 0.081 Uiso 1 1 calc R
H15C H -0.0825 0.7126 0.5660 0.081 Uiso 1 1 calc R
C16 C -0.0103(3) 0.55825(14) 0.58733(10) 0.0495(5) Uani 1 1 d .
H16A H -0.0329 0.5804 0.6264 0.074 Uiso 1 1 calc R
H16B H 0.0645 0.5132 0.5993 0.074 Uiso 1 1 calc R
H16C H -0.1140 0.5409 0.5574 0.074 Uiso 1 1 calc R
C17 C 0.4031(2) 0.57132(10) 0.62469(8) 0.0276(3) Uani 1 1 d .
H17 H 0.3583 0.5334 0.6516 0.033 Uiso 1 1 calc R
C18 C 0.4171(3) 0.52792(12) 0.56349(9) 0.0468(5) Uani 1 1 d .
H18A H 0.4535 0.5648 0.5348 0.070 Uiso 1 1 calc R
H18B H 0.3093 0.5061 0.5408 0.070 Uiso 1 1 calc R
H18C H 0.4976 0.4851 0.5757 0.070 Uiso 1 1 calc R
C19 C 0.5721(2) 0.59839(12) 0.66495(10) 0.0402(4) Uani 1 1 d .
H19A H 0.6452 0.5527 0.6767 0.060 Uiso 1 1 calc R
H19B H 0.5608 0.6244 0.7045 0.060 Uiso 1 1 calc R
H19C H 0.6191 0.6355 0.6396 0.060 Uiso 1 1 calc R
C20 C 0.09921(19) 0.59591(9) 0.82842(7) 0.0229(3) Uani 1 1 d .
C21 C -0.0705(2) 0.59379(10) 0.80417(8) 0.0299(4) Uani 1 1 d .
H21 H -0.1184 0.5912 0.7586 0.036 Uiso 1 1 calc R
C22 C -0.1709(2) 0.59547(11) 0.84623(9) 0.0331(4) Uani 1 1 d .
H22 H -0.2874 0.5944 0.8293 0.040 Uiso 1 1 calc R
C23 C -0.1022(2) 0.59864(10) 0.91301(9) 0.0332(4) Uani 1 1 d .
C24 C 0.0686(2) 0.59973(11) 0.93660(8) 0.0359(4) Uani 1 1 d .
H24 H 0.1168 0.6012 0.9821 0.043 Uiso 1 1 calc R
C25 C 0.1701(2) 0.59866(10) 0.89478(8) 0.0298(4) Uani 1 1 d .
H25 H 0.2867 0.5998 0.9115 0.036 Uiso 1 1 calc R
C26 C -0.2134(3) 0.60053(14) 0.95809(11) 0.0491(5) Uani 1 1 d .
H26A H -0.3287 0.6038 0.9325 0.074 Uiso 1 1 calc R
H26B H -0.1864 0.6466 0.9866 0.074 Uiso 1 1 calc R
H26C H -0.1972 0.5525 0.9844 0.074 Uiso 1 1 calc R

loop_
_atom_site_aniso_label
_atom_site_aniso_U_11
_atom_site_aniso_U_22
_atom_site_aniso_U_33
_atom_site_aniso_U_23
_atom_site_aniso_U_13
_atom_site_aniso_U_12
Ni1 0.02257(15) 0.01749(15) 0.01881(15) -0.00023(9) 0.00761(11) 0.00051(9)
S1 0.02362(19) 0.02004(19) 0.0252(2) 0.00296(13) 0.00942(15) 0.00073(13)
P1 0.0277(2) 0.0199(2) 0.01960(19) -0.00219(14) 0.00728(15) -0.00092(14)
P2 0.0316(2) 0.0190(2) 0.0256(2) -0.00180(14) 0.01425(17) 0.00026(15)
O1 0.0431(7) 0.0250(6) 0.0226(5) -0.0028(4) 0.0141(5) -0.0041(5)
O2 0.0342(6) 0.0214(6) 0.0313(6) -0.0043(4) 0.0144(5) -0.0020(4)
O3 0.0285(6) 0.0247(6) 0.0301(6) 0.0079(4) 0.0124(5) 0.0022(4)
O4 0.0228(6) 0.0351(6) 0.0384(7) 0.0049(5) 0.0082(5) -0.0006(5)
O5 0.0408(7) 0.0232(6) 0.0344(6) -0.0020(5) 0.0181(5) -0.0004(5)
C1 0.0199(7) 0.0227(7) 0.0214(7) 0.0015(6) 0.0055(6) 0.0021(6)
C2 0.0251(7) 0.0217(7) 0.0227(7) -0.0005(6) 0.0053(6) 0.0004(6)
C3 0.0301(8) 0.0311(8) 0.0215(8) 0.0036(6) 0.0093(6) 0.0030(7)
C4 0.0285(8) 0.0305(9) 0.0289(8) 0.0076(7) 0.0104(7) -0.0002(6)
C5 0.0253(7) 0.0238(8) 0.0321(8) 0.0014(6) 0.0081(6) -0.0016(6)
C6 0.0209(7) 0.0234(8) 0.0260(8) 0.0004(6) 0.0058(6) 0.0007(6)
C7 0.0291(8) 0.0290(8) 0.0290(8) -0.0058(6) 0.0095(7) -0.0053(7)
C8 0.0322(9) 0.0240(8) 0.0668(13) -0.0025(8) 0.0238(9) 0.0039(7)
C9 0.0325(10) 0.0333(10) 0.0601(13) 0.0006(9) 0.0004(9) 0.0073(8)
C10 0.0309(10) 0.0403(12) 0.118(2) 0.0086(13) 0.0322(12) 0.0024(9)
C11 0.0860(16) 0.0260(9) 0.0287(9) -0.0030(7) 0.0291(10) -0.0069(9)
C12 0.122(2) 0.0458(13) 0.0527(13) -0.0165(11) 0.0584(15) -0.0130(14)
C13 0.102(2) 0.0404(12) 0.0266(10) 0.0020(8) 0.0015(11) 0.0027(12)
C14 0.0353(9) 0.0299(9) 0.0251(8) -0.0031(7) 0.0030(7) -0.0032(7)
C15 0.0413(11) 0.0475(12) 0.0606(14) -0.0047(10) -0.0078(10) 0.0057(9)
C16 0.0452(11) 0.0587(13) 0.0381(11) -0.0001(9) -0.0003(9) -0.0248(10)
C17 0.0344(9) 0.0249(8) 0.0243(8) -0.0030(6) 0.0092(7) 0.0037(7)
C18 0.0617(13) 0.0427(11) 0.0347(10) -0.0121(8) 0.0102(9) 0.0185(10)
C19 0.0343(10) 0.0410(10) 0.0424(10) -0.0052(8) 0.0051(8) 0.0075(8)
C20 0.0266(8) 0.0207(7) 0.0229(7) 0.0015(6) 0.0090(6) -0.0015(6)
C21 0.0273(8) 0.0387(9) 0.0240(8) 0.0019(7) 0.0073(7) -0.0032(7)
C22 0.0262(8) 0.0404(10) 0.0348(9) -0.0007(7) 0.0119(7) -0.0046(7)
C23 0.0398(9) 0.0323(9) 0.0330(9) -0.0065(7) 0.0193(8) -0.0083(7)
C24 0.0440(10) 0.0427(10) 0.0222(8) -0.0056(7) 0.0108(7) -0.0079(8)
C25 0.0286(8) 0.0336(9) 0.0257(8) -0.0022(7) 0.0048(7) -0.0037(7)
C26 0.0542(12) 0.0596(13) 0.0440(11) -0.0147(9) 0.0315(10) -0.0155(10)

loop_
_atom_type_symbol
_atom_type_description
_atom_type_scat_dispersion_real
_atom_type_scat_dispersion_imag
_atom_type_scat_source
C C 0.0181 0.0091 'International Tables Vol C Tables 4.2.6.8 and 6.1.1.4'
H H 0.0000 0.0000 'International Tables Vol C Tables 4.2.6.8 and 6.1.1.4'
O O 0.0492 0.0322 'International Tables Vol C Tables 4.2.6.8 and 6.1.1.4'
P P 0.2955 0.4335 'International Tables Vol C Tables 4.2.6.8 and 6.1.1.4'
S S 0.3331 0.5567 'International Tables Vol C Tables 4.2.6.8 and 6.1.1.4'
Ni Ni -3.0029 0.5091 'International Tables Vol C Tables 4.2.6.8 and 6.1.1.4'

loop_
_geom_angle_atom_site_label_1
_geom_angle_atom_site_label_2
_geom_angle_atom_site_label_3
_geom_angle
C1 Ni1 O3 178.26(6)
C1 Ni1 P1 83.95(5)
O3 Ni1 P1 94.39(4)
C1 Ni1 P2 92.92(5)
O3 Ni1 P2 88.55(4)
P1 Ni1 P2 165.19(2)
O5 S1 O4 115.06(7)
O5 S1 O3 111.25(7)
O4 S1 O3 111.92(7)
O5 S1 C20 107.81(7)
O4 S1 C20 108.19(7)
O3 S1 C20 101.60(7)
O1 P1 C17 103.47(7)
O1 P1 C14 100.68(7)
C17 P1 C14 106.61(8)
O1 P1 Ni1 105.31(4)
C17 P1 Ni1 119.35(5)
C14 P1 Ni1 118.61(6)
O2 P2 C8 100.49(7)
O2 P2 C11 103.04(8)
C8 P2 C11 107.31(10)
O2 P2 Ni1 117.19(4)
C8 P2 Ni1 109.88(6)
C11 P2 Ni1 117.27(6)
C2 O1 P1 112.42(9)
C7 O2 P2 117.31(10)
S1 O3 Ni1 128.45(7)
C2 C1 C6 114.86(14)
C2 C1 Ni1 118.04(11)
C6 C1 Ni1 127.09(11)
C3 C2 O1 115.56(13)
C3 C2 C1 124.57(15)
O1 C2 C1 119.86(13)
C4 C3 C2 118.54(15)
C4 C3 H3 120.7
C2 C3 H3 120.7
C5 C4 C3 119.72(15)
C5 C4 H4 120.1
C3 C4 H4 120.1
C4 C5 C6 120.98(15)
C4 C5 H5 119.5
C6 C5 H5 119.5
C5 C6 C1 121.15(14)
C5 C6 C7 116.03(14)
C1 C6 C7 122.58(14)
O2 C7 C6 114.08(13)
O2 C7 H7A 108.7
C6 C7 H7A 108.7
O2 C7 H7B 108.7
C6 C7 H7B 108.7
H7A C7 H7B 107.6
C9 C8 C10 111.54(19)
C9 C8 P2 108.95(13)
C10 C8 P2 111.71(14)
C9 C8 H8 108.2
C10 C8 H8 108.2
P2 C8 H8 108.2
C8 C9 H9A 109.5
C8 C9 H9B 109.5
H9A C9 H9B 109.5
C8 C9 H9C 109.5
H9A C9 H9C 109.5
H9B C9 H9C 109.5
C8 C10 H10A 109.5
C8 C10 H10B 109.5
H10A C10 H10B 109.5
C8 C10 H10C 109.5
H10A C10 H10C 109.5
H10B C10 H10C 109.5
C13 C11 C12 111.4(2)
C13 C11 P2 109.18(15)
C12 C11 P2 112.67(16)
C13 C11 H11 107.8
C12 C11 H11 107.8
P2 C11 H11 107.8
C11 C12 H12A 109.5
C11 C12 H12B 109.5
H12A C12 H12B 109.5
C11 C12 H12C 109.5
H12A C12 H12C 109.5
H12B C12 H12C 109.5
C11 C13 H13A 109.5
C11 C13 H13B 109.5
H13A C13 H13B 109.5
C11 C13 H13C 109.5
H13A C13 H13C 109.5
H13B C13 H13C 109.5
C16 C14 C15 112.07(17)
C16 C14 P1 112.03(12)
C15 C14 P1 110.31(13)
C16 C14 H14 107.4
C15 C14 H14 107.4
P1 C14 H14 107.4
C14 C15 H15A 109.5
C14 C15 H15B 109.5
H15A C15 H15B 109.5
C14 C15 H15C 109.5
H15A C15 H15C 109.5
H15B C15 H15C 109.5
C14 C16 H16A 109.5
C14 C16 H16B 109.5
H16A C16 H16B 109.5
C14 C16 H16C 109.5
H16A C16 H16C 109.5
H16B C16 H16C 109.5
C19 C17 C18 110.85(15)
C19 C17 P1 108.94(12)
C18 C17 P1 113.35(12)
C19 C17 H17 107.8
C18 C17 H17 107.8
P1 C17 H17 107.8
C17 C18 H18A 109.5
C17 C18 H18B 109.5
H18A C18 H18B 109.5
C17 C18 H18C 109.5
H18A C18 H18C 109.5
H18B C18 H18C 109.5
C17 C19 H19A 109.5
C17 C19 H19B 109.5
H19A C19 H19B 109.5
C17 C19 H19C 109.5
H19A C19 H19C 109.5
H19B C19 H19C 109.5
C21 C20 C25 120.34(15)
C21 C20 S1 118.80(12)
C25 C20 S1 120.85(12)
C20 C21 C22 120.05(15)
C20 C21 H21 120.0
C22 C21 H21 120.0
C21 C22 C23 120.50(16)
C21 C22 H22 119.7
C23 C22 H22 119.7
C24 C23 C22 118.71(16)
C24 C23 C26 121.50(17)
C22 C23 C26 119.78(17)
C23 C24 C25 121.17(16)
C23 C24 H24 119.4
C25 C24 H24 119.4
C20 C25 C24 119.21(16)
C20 C25 H25 120.4
C24 C25 H25 120.4
C23 C26 H26A 109.5
C23 C26 H26B 109.5
H26A C26 H26B 109.5
C23 C26 H26C 109.5
H26A C26 H26C 109.5
H26B C26 H26C 109.5

loop_
_geom_bond_atom_site_label_1
_geom_bond_atom_site_label_2
_geom_bond_distance
Ni1 C1 1.9158(15)
Ni1 O3 1.9374(11)
Ni1 P1 2.1684(4)
Ni1 P2 2.1924(4)
S1 O5 1.4407(12)
S1 O4 1.4448(12)
S1 O3 1.4923(11)
S1 C20 1.7678(16)
P1 O1 1.6341(11)
P1 C17 1.8234(16)
P1 C14 1.8291(17)
P2 O2 1.6136(11)
P2 C8 1.8280(19)
P2 C11 1.8319(18)
O1 C2 1.3997(19)
O2 C7 1.445(2)
C1 C2 1.404(2)
C1 C6 1.413(2)
C2 C3 1.384(2)
C3 C4 1.383(2)
C3 H3 0.9500
C4 C5 1.382(2)
C4 H4 0.9500
C5 C6 1.398(2)
C5 H5 0.9500
C6 C7 1.502(2)
C7 H7A 0.9900
C7 H7B 0.9900
C8 C9 1.520(3)
C8 C10 1.535(3)
C8 H8 1.0000
C9 H9A 0.9800
C9 H9B 0.9800
C9 H9C 0.9800
C10 H10A 0.9800
C10 H10B 0.9800
C10 H10C 0.9800
C11 C13 1.521(4)
C11 C12 1.536(3)
C11 H11 1.0000
C12 H12A 0.9800
C12 H12B 0.9800
C12 H12C 0.9800
C13 H13A 0.9800
C13 H13B 0.9800
C13 H13C 0.9800
C14 C16 1.524(3)
C14 C15 1.528(3)
C14 H14 1.0000
C15 H15A 0.9800
C15 H15B 0.9800
C15 H15C 0.9800
C16 H16A 0.9800
C16 H16B 0.9800
C16 H16C 0.9800
C17 C19 1.523(2)
C17 C18 1.533(2)
C17 H17 1.0000
C18 H18A 0.9800
C18 H18B 0.9800
C18 H18C 0.9800
C19 H19A 0.9800
C19 H19B 0.9800
C19 H19C 0.9800
C20 C21 1.383(2)
C20 C25 1.386(2)
C21 C22 1.387(2)
C21 H21 0.9500
C22 C23 1.391(2)
C22 H22 0.9500
C23 C24 1.389(3)
C23 C26 1.510(2)
C24 C25 1.390(3)
C24 H24 0.9500
C25 H25 0.9500
C26 H26A 0.9800
C26 H26B 0.9800
C26 H26C 0.9800

loop_
_geom_torsion_atom_site_label_1
_geom_torsion_atom_site_label_2
_geom_torsion_atom_site_label_3
_geom_torsion_atom_site_label_4
_geom_torsion
C1 Ni1 P1 O1 -5.63(6)
O3 Ni1 P1 O1 173.83(6)
P2 Ni1 P1 O1 72.82(9)
C1 Ni1 P1 C17 109.90(8)
O3 Ni1 P1 C17 -70.63(7)
P2 Ni1 P1 C17 -171.65(9)
C1 Ni1 P1 C14 -117.23(8)
O3 Ni1 P1 C14 62.23(7)
P2 Ni1 P1 C14 -38.78(10)
C1 Ni1 P2 O2 -14.51(7)
O3 Ni1 P2 O2 166.42(6)
P1 Ni1 P2 O2 -91.81(9)
C1 Ni1 P2 C8 99.28(8)
O3 Ni1 P2 C8 -79.79(7)
P1 Ni1 P2 C8 21.97(10)
C1 Ni1 P2 C11 -137.89(10)
O3 Ni1 P2 C11 43.05(9)
P1 Ni1 P2 C11 144.81(11)
C17 P1 O1 C2 -120.40(11)
C14 P1 O1 C2 129.46(11)
Ni1 P1 O1 C2 5.63(11)
C8 P2 O2 C7 -140.16(12)
C11 P2 O2 C7 109.15(13)
Ni1 P2 O2 C7 -21.22(12)
O5 S1 O3 Ni1 -98.85(9)
O4 S1 O3 Ni1 31.42(11)
C20 S1 O3 Ni1 146.64(9)
C1 Ni1 O3 S1 97.8(18)
P1 Ni1 O3 S1 79.97(9)
P2 Ni1 O3 S1 -114.56(9)
O3 Ni1 C1 C2 -12.7(19)
P1 Ni1 C1 C2 5.19(11)
P2 Ni1 C1 C2 -160.28(11)
O3 Ni1 C1 C6 168.5(18)
P1 Ni1 C1 C6 -173.65(14)
P2 Ni1 C1 C6 20.87(13)
P1 O1 C2 C3 176.70(11)
P1 O1 C2 C1 -2.31(18)
C6 C1 C2 C3 -3.0(2)
Ni1 C1 C2 C3 178.01(12)
C6 C1 C2 O1 175.91(13)
Ni1 C1 C2 O1 -3.08(19)
O1 C2 C3 C4 -179.50(14)
C1 C2 C3 C4 -0.5(2)
C2 C3 C4 C5 2.4(2)
C3 C4 C5 C6 -0.7(2)
C4 C5 C6 C1 -3.2(2)
C4 C5 C6 C7 171.38(15)
C2 C1 C6 C5 4.8(2)
Ni1 C1 C6 C5 -176.35(12)
C2 C1 C6 C7 -169.40(14)
Ni1 C1 C6 C7 9.5(2)
P2 O2 C7 C6 59.04(17)
C5 C6 C7 O2 128.99(15)
C1 C6 C7 O2 -56.6(2)
O2 P2 C8 C9 66.79(13)
C11 P2 C8 C9 174.13(13)
Ni1 P2 C8 C9 -57.33(13)
O2 P2 C8 C10 -169.53(16)
C11 P2 C8 C10 -62.19(18)
Ni1 P2 C8 C10 66.34(17)
O2 P2 C11 C13 -64.16(14)
C8 P2 C11 C13 -169.70(14)
Ni1 P2 C11 C13 66.16(15)
O2 P2 C11 C12 60.19(19)
C8 P2 C11 C12 -45.35(19)
Ni1 P2 C11 C12 -169.49(15)
O1 P1 C14 C16 169.88(14)
C17 P1 C14 C16 62.20(16)
Ni1 P1 C14 C16 -75.98(15)
O1 P1 C14 C15 -64.53(15)
C17 P1 C14 C15 -172.21(14)
Ni1 P1 C14 C15 49.60(16)
O1 P1 C17 C19 70.40(13)
C14 P1 C17 C19 176.08(12)
Ni1 P1 C17 C19 -46.10(14)
O1 P1 C17 C18 -53.52(15)
C14 P1 C17 C18 52.16(16)
Ni1 P1 C17 C18 -170.02(12)
O5 S1 C20 C21 -65.19(15)
O4 S1 C20 C21 169.79(13)
O3 S1 C20 C21 51.85(14)
O5 S1 C20 C25 115.76(14)
O4 S1 C20 C25 -9.26(15)
O3 S1 C20 C25 -127.20(13)
C25 C20 C21 C22 0.9(3)
S1 C20 C21 C22 -178.20(13)
C20 C21 C22 C23 -0.5(3)
C21 C22 C23 C24 -0.3(3)
C21 C22 C23 C26 179.93(17)
C22 C23 C24 C25 0.8(3)
C26 C23 C24 C25 -179.44(18)
C21 C20 C25 C24 -0.4(2)
S1 C20 C25 C24 178.66(13)
C23 C24 C25 C20 -0.4(3)
